data_7229334
loop_
_publ_author_name
'Wang, Qian-You'
'Wang, Shan'
'Feng, Xiao'
'Wu, Le'
'Zhang, Sheng-Han'
'Ding, Nan'
'Tong, Wen-Chao'
'Zhou, Ming-Rui'
'Wang, Bo'
'Yang, Li'

_publ_section_title
;
 A facile method to prepare energetic materials (EMs)
;
_journal_issue 76
_journal_name_full 'RSC Adv.'
_journal_page_first 48161
_journal_paper_doi 10.1039/C7RA08115D
_journal_volume 7
_journal_year 2017
_chemical_formula_sum 'C8 H11 N9 O9'
_chemical_formula_weight 377.26
_chemical_name_systematic
; 
 ? 
;
_space_group_IT_number 14
_symmetry_cell_setting monoclinic
_symmetry_space_group_name_Hall '-P 2ybc'
_symmetry_space_group_name_H-M 'P 1 21/c 1'
_atom_sites_solution_hydrogens geom
_atom_sites_solution_primary direct
_atom_sites_solution_secondary difmap
_audit_creation_method SHELXL-97
_audit_update_record
;
2016-06-01 deposited with the CCDC.
2017-10-09 downloaded from the CCDC.
;
_cell_angle_alpha 90.00
_cell_angle_beta 97.11
_cell_angle_gamma 90.00
_cell_formula_units_Z 4
_cell_length_a 4.6017(14)
_cell_length_b 25.268(8)
_cell_length_c 11.950(4)
_cell_measurement_reflns_used 5081
_cell_measurement_temperature 153(2)
_cell_measurement_theta_max 31.502
_cell_measurement_theta_min 2.356
_cell_volume 1378.8(8)
_computing_cell_refinement 'CrystalClear (Rigaku Inc., 2008)'
_computing_data_collection 'CrystalClear (Rigaku Inc., 2008)'
_computing_data_reduction 'CrystalClear (Rigaku Inc., 2008)'
_computing_structure_refinement 'SHELXL-97 (Sheldrick, 1997)'
_computing_structure_solution 'SHELXS-97 (Sheldrick, 1990)'
_diffrn_ambient_temperature 153(2)
_diffrn_detector_area_resol_mean 28.5714
_diffrn_measured_fraction_theta_full 0.997
_diffrn_measured_fraction_theta_max 0.997
_diffrn_measurement_device_type AFC10/Saturn724+
_diffrn_measurement_method 'phi and omega scans'
_diffrn_radiation_monochromator graphite
_diffrn_radiation_source 'Rotating Anode'
_diffrn_radiation_type MoK\a
_diffrn_radiation_wavelength 0.71073
_diffrn_reflns_av_R_equivalents 0.0457
_diffrn_reflns_av_sigmaI/netI 0.0503
_diffrn_reflns_limit_h_max 6
_diffrn_reflns_limit_h_min -6
_diffrn_reflns_limit_k_max 37
_diffrn_reflns_limit_k_min -37
_diffrn_reflns_limit_l_max 16
_diffrn_reflns_limit_l_min -17
_diffrn_reflns_number 16876
_diffrn_reflns_theta_full 31.54
_diffrn_reflns_theta_max 31.54
_diffrn_reflns_theta_min 2.97
_diffrn_standards_decay_% 0
_diffrn_standards_interval_count 0
_diffrn_standards_interval_time 0
_diffrn_standards_number 0
_exptl_absorpt_coefficient_mu 0.165
_exptl_absorpt_correction_type none
_exptl_crystal_colour Yellow
_exptl_crystal_density_diffrn 1.817
_exptl_crystal_density_method 'not measured'
_exptl_crystal_description Prism
_exptl_crystal_F_000 776
_exptl_crystal_size_max 0.26
_exptl_crystal_size_mid 0.06
_exptl_crystal_size_min 0.05
_refine_diff_density_max 0.371
_refine_diff_density_min -0.307
_refine_diff_density_rms 0.065
_refine_ls_extinction_method none
_refine_ls_goodness_of_fit_ref 1.002
_refine_ls_hydrogen_treatment mixed
_refine_ls_matrix_type full
_refine_ls_number_parameters 271
_refine_ls_number_reflns 4588
_refine_ls_number_restraints 0
_refine_ls_restrained_S_all 1.002
_refine_ls_R_factor_all 0.0822
_refine_ls_R_factor_gt 0.0535
_refine_ls_shift/su_max 0.001
_refine_ls_shift/su_mean 0.000
_refine_ls_structure_factor_coef Fsqd
_refine_ls_weighting_details 'calc w=1/[\s^2^(Fo^2^)+(0.0695P)^2^+0.1950P] where P=(Fo^2^+2Fc^2^)/3'
_refine_ls_weighting_scheme calc
_refine_ls_wR_factor_gt 0.1226
_refine_ls_wR_factor_ref 0.1362
_reflns_number_gt 3374
_reflns_number_total 4588
_reflns_threshold_expression >2sigma(I)
_cod_data_source_file c7ra08115d2.cif
_cod_data_source_block bn3426
_cod_depositor_comments
;
The following automatic conversions were performed:

'_symmetry_cell_setting' value 'Monoclinic' changed to 'monoclinic'
according to
/home/data/users/saulius/crontab/automatic-downloads/rss-feeds/RSC/lib/dictionaries/cif_core.dic
dictionary named 'cif_core.dic' version 2.4.2 from 2011-04-26.

Automatic conversion script
Id: cif_fix_values 4973 2017-02-22 13:04:09Z antanas 
;
_cod_original_cell_volume 1378.8(7)
_cod_original_sg_symbol_H-M P2(1)/c
_cod_database_code 7229334

loop_
_symmetry_equiv_pos_as_xyz
'x, y, z'
'-x, y+1/2, -z+1/2'
'-x, -y, -z'
'x, -y-1/2, z-1/2'

loop_
_atom_site_label
_atom_site_type_symbol
_atom_site_fract_x
_atom_site_fract_y
_atom_site_fract_z
_atom_site_U_iso_or_equiv
_atom_site_adp_type
_atom_site_occupancy
_atom_site_symmetry_multiplicity
_atom_site_calc_flag
_atom_site_refinement_flags
O1 O 0.7711(3) 0.54996(5) 0.48238(10) 0.0197(3) Uani 1 1 d .
O2 O 0.9924(3) 0.52037(5) 0.15097(10) 0.0221(3) Uani 1 1 d .
O3 O 0.8041(3) 0.65585(5) 0.32646(11) 0.0202(3) Uani 1 1 d .
O4 O 0.4759(4) 0.70207(5) 0.46897(12) 0.0330(4) Uani 1 1 d .
O5 O 0.3678(3) 0.78429(6) 0.44854(13) 0.0338(4) Uani 1 1 d .
O6 O 0.8323(3) 0.89832(5) 0.21217(11) 0.0237(3) Uani 1 1 d .
O7 O 1.1598(3) 0.86638(5) 0.11480(12) 0.0268(3) Uani 1 1 d .
O8 O 0.9275(3) 0.65919(6) 0.03837(12) 0.0318(3) Uani 1 1 d .
O9 O 1.2675(4) 0.64476(6) 0.17507(13) 0.0396(4) Uani 1 1 d .
N1 N 0.3125(3) 0.59931(6) 0.39142(13) 0.0176(3) Uani 1 1 d .
N2 N 0.4048(3) 0.55303(6) 0.33841(13) 0.0186(3) Uani 1 1 d .
N3 N 0.7694(3) 0.48986(6) 0.34171(12) 0.0175(3) Uani 1 1 d .
N4 N 0.6537(3) 0.47266(6) 0.23577(12) 0.0168(3) Uani 1 1 d .
N5 N 0.7355(3) 0.45516(6) 0.05373(13) 0.0217(3) Uani 1 1 d .
N6 N 0.5286(4) 0.41375(7) 0.05360(15) 0.0260(3) Uani 1 1 d .
N7 N 0.5001(3) 0.74478(6) 0.42250(12) 0.0186(3) Uani 1 1 d .
N8 N 0.9638(3) 0.86073(5) 0.17579(12) 0.0181(3) Uani 1 1 d .
N9 N 1.0584(3) 0.66970(6) 0.13082(12) 0.0179(3) Uani 1 1 d .
C1 C 0.6555(3) 0.53158(6) 0.39194(13) 0.0141(3) Uani 1 1 d .
C2 C 0.8063(4) 0.48414(6) 0.14713(14) 0.0166(3) Uani 1 1 d .
C3 C 0.8124(3) 0.70261(6) 0.28939(14) 0.0158(3) Uani 1 1 d .
C4 C 0.6826(3) 0.74912(6) 0.33256(14) 0.0158(3) Uani 1 1 d .
C5 C 0.7268(4) 0.80031(6) 0.29443(14) 0.0163(3) Uani 1 1 d .
H5 H 0.6415 0.8298 0.3275 0.020 Uiso 1 1 calc R
C6 C 0.8951(4) 0.80761(6) 0.20836(14) 0.0164(3) Uani 1 1 d .
C7 C 1.0067(4) 0.76468(7) 0.15295(14) 0.0178(3) Uani 1 1 d .
H7 H 1.1125 0.7699 0.0904 0.021 Uiso 1 1 calc R
C8 C 0.9580(4) 0.71519(6) 0.19199(14) 0.0166(3) Uani 1 1 d .
H5 H 0.809(5) 0.4614(10) -0.008(2) 0.035(7) Uiso 1 1 d .
H3 H 0.919(5) 0.4722(9) 0.3778(19) 0.027(6) Uiso 1 1 d .
H1B H 0.133(5) 0.6114(9) 0.350(2) 0.032(6) Uiso 1 1 d .
H6B H 0.615(5) 0.3854(10) 0.027(2) 0.029(6) Uiso 1 1 d .
H2 H 0.295(6) 0.5421(10) 0.283(2) 0.040(7) Uiso 1 1 d .
H4 H 0.551(5) 0.4459(10) 0.2348(19) 0.029(6) Uiso 1 1 d .
H1C H 0.282(5) 0.5926(9) 0.469(2) 0.034(6) Uiso 1 1 d .
H6A H 0.373(6) 0.4221(11) 0.006(2) 0.045(8) Uiso 1 1 d .
H1A H 0.461(5) 0.6257(10) 0.397(2) 0.033(6) Uiso 1 1 d .

loop_
_atom_site_aniso_label
_atom_site_aniso_U_11
_atom_site_aniso_U_22
_atom_site_aniso_U_33
_atom_site_aniso_U_23
_atom_site_aniso_U_13
_atom_site_aniso_U_12
O1 0.0232(6) 0.0187(6) 0.0162(6) -0.0027(4) -0.0016(5) 0.0044(5)
O2 0.0240(6) 0.0239(6) 0.0185(6) -0.0016(5) 0.0026(5) -0.0090(5)
O3 0.0182(6) 0.0155(6) 0.0278(6) 0.0050(5) 0.0068(5) 0.0008(4)
O4 0.0535(9) 0.0195(6) 0.0312(8) 0.0019(5) 0.0253(7) -0.0052(6)
O5 0.0391(8) 0.0243(7) 0.0436(9) 0.0029(6) 0.0275(7) 0.0055(6)
O6 0.0292(7) 0.0150(6) 0.0287(7) 0.0002(5) 0.0112(6) 0.0029(5)
O7 0.0328(7) 0.0201(6) 0.0316(7) 0.0056(5) 0.0196(6) 0.0004(5)
O8 0.0304(7) 0.0371(8) 0.0267(7) -0.0128(6) -0.0013(6) -0.0020(6)
O9 0.0489(9) 0.0409(9) 0.0275(8) -0.0027(6) -0.0014(7) 0.0265(7)
N1 0.0195(7) 0.0149(7) 0.0185(7) -0.0015(5) 0.0033(6) 0.0038(5)
N2 0.0198(7) 0.0145(6) 0.0206(7) -0.0058(5) -0.0017(6) 0.0035(5)
N3 0.0187(7) 0.0178(7) 0.0156(6) -0.0028(5) -0.0003(5) 0.0050(5)
N4 0.0189(7) 0.0156(7) 0.0164(7) -0.0041(5) 0.0040(5) -0.0024(5)
N5 0.0251(8) 0.0235(8) 0.0176(7) -0.0038(6) 0.0063(6) -0.0086(6)
N6 0.0292(8) 0.0223(8) 0.0279(8) -0.0100(6) 0.0097(7) -0.0106(6)
N7 0.0202(7) 0.0186(7) 0.0181(7) -0.0012(5) 0.0066(5) -0.0034(5)
N8 0.0215(7) 0.0156(6) 0.0182(7) 0.0014(5) 0.0066(6) 0.0005(5)
N9 0.0219(7) 0.0163(7) 0.0164(7) 0.0003(5) 0.0057(5) -0.0007(5)
C1 0.0152(7) 0.0131(7) 0.0146(7) 0.0008(5) 0.0040(6) -0.0008(5)
C2 0.0166(7) 0.0150(7) 0.0179(7) 0.0002(6) 0.0015(6) 0.0013(6)
C3 0.0128(7) 0.0163(7) 0.0180(7) 0.0017(6) 0.0011(6) -0.0015(5)
C4 0.0152(7) 0.0173(7) 0.0156(7) 0.0009(6) 0.0050(6) -0.0016(6)
C5 0.0160(7) 0.0162(7) 0.0169(7) 0.0005(6) 0.0030(6) -0.0004(6)
C6 0.0190(8) 0.0137(7) 0.0172(7) 0.0016(6) 0.0046(6) -0.0005(6)
C7 0.0204(8) 0.0182(8) 0.0155(7) 0.0008(6) 0.0045(6) -0.0002(6)
C8 0.0169(7) 0.0154(7) 0.0177(7) -0.0013(6) 0.0033(6) 0.0001(6)

loop_
_atom_type_symbol
_atom_type_description
_atom_type_scat_dispersion_real
_atom_type_scat_dispersion_imag
_atom_type_scat_source
C C 0.0033 0.0016 'International Tables Vol C Tables 4.2.6.8 and 6.1.1.4'
H H 0.0000 0.0000 'International Tables Vol C Tables 4.2.6.8 and 6.1.1.4'
N N 0.0061 0.0033 'International Tables Vol C Tables 4.2.6.8 and 6.1.1.4'
O O 0.0106 0.0060 'International Tables Vol C Tables 4.2.6.8 and 6.1.1.4'

loop_
_geom_angle_atom_site_label_1
_geom_angle_atom_site_label_2
_geom_angle_atom_site_label_3
_geom_angle
N2 N1 H1B 108.4(14)
N2 N1 H1C 111.7(14)
H1B N1 H1C 109.6(19)
N2 N1 H1A 110.8(15)
H1B N1 H1A 112(2)
H1C N1 H1A 104(2)
C1 N2 N1 113.66(14)
C1 N2 H2 129.7(18)
N1 N2 H2 116.5(18)
C1 N3 N4 121.76(14)
C1 N3 H3 119.8(14)
N4 N3 H3 118.4(14)
C2 N4 N3 117.70(14)
C2 N4 H4 120.7(16)
N3 N4 H4 115.2(16)
C2 N5 N6 119.93(15)
C2 N5 H5 122.1(16)
N6 N5 H5 118.0(16)
N5 N6 H6B 105.3(15)
N5 N6 H6A 108.4(18)
H6B N6 H6A 109(2)
O4 N7 O5 121.67(15)
O4 N7 C4 119.80(14)
O5 N7 C4 118.52(14)
O6 N8 O7 122.97(14)
O6 N8 C6 119.18(14)
O7 N8 C6 117.81(14)
O9 N9 O8 123.81(16)
O9 N9 C8 118.08(14)
O8 N9 C8 118.10(14)
O1 C1 N3 122.26(15)
O1 C1 N2 120.68(15)
N3 C1 N2 117.06(14)
O2 C2 N5 121.67(16)
O2 C2 N4 122.68(15)
N5 C2 N4 115.60(15)
O3 C3 C4 127.20(15)
O3 C3 C8 121.59(15)
C4 C3 C8 111.20(14)
C5 C4 C3 123.75(15)
C5 C4 N7 115.73(14)
C3 C4 N7 120.50(14)
C6 C5 C4 119.16(15)
C6 C5 H5 120.4
C4 C5 H5 120.4
C5 C6 C7 121.56(15)
C5 C6 N8 119.28(14)
C7 C6 N8 119.15(14)
C8 C7 C6 117.59(15)
C8 C7 H7 121.2
C6 C7 H7 121.2
C7 C8 C3 126.04(15)
C7 C8 N9 118.24(15)
C3 C8 N9 115.71(14)

loop_
_geom_bond_atom_site_label_1
_geom_bond_atom_site_label_2
_geom_bond_distance
O1 C1 1.235(2)
O2 C2 1.250(2)
O3 C3 1.264(2)
O4 N7 1.2252(19)
O5 N7 1.229(2)
O6 N8 1.2338(18)
O7 N8 1.2362(19)
O8 N9 1.2203(19)
O9 N9 1.215(2)
N1 N2 1.4196(19)
N1 H1B 0.96(2)
N1 H1C 0.97(2)
N1 H1A 0.95(2)
N2 C1 1.361(2)
N2 H2 0.83(3)
N3 C1 1.351(2)
N3 N4 1.3812(19)
N3 H3 0.89(2)
N4 C2 1.372(2)
N4 H4 0.82(2)
N5 C2 1.341(2)
N5 N6 1.415(2)
N5 H5 0.87(3)
N6 H6B 0.90(2)
N6 H6A 0.88(3)
N7 C4 1.448(2)
N8 C6 1.444(2)
N9 C8 1.467(2)
C3 C4 1.442(2)
C3 C8 1.448(2)
C4 C5 1.394(2)
C5 C6 1.374(2)
C5 H5 0.9500
C6 C7 1.401(2)
C7 C8 1.363(2)
C7 H7 0.9500

loop_
_geom_torsion_atom_site_label_1
_geom_torsion_atom_site_label_2
_geom_torsion_atom_site_label_3
_geom_torsion_atom_site_label_4
_geom_torsion
C1 N3 N4 C2 105.17(18)
N4 N3 C1 O1 -173.98(15)
N4 N3 C1 N2 6.0(2)
N1 N2 C1 O1 5.0(2)
N1 N2 C1 N3 -175.00(14)
N6 N5 C2 O2 178.61(17)
N6 N5 C2 N4 -3.7(2)
N3 N4 C2 O2 -20.2(2)
N3 N4 C2 N5 162.18(15)
O3 C3 C4 C5 173.10(16)
C8 C3 C4 C5 -8.0(2)
O3 C3 C4 N7 -5.3(3)
C8 C3 C4 N7 173.56(14)
O4 N7 C4 C5 -172.22(16)
O5 N7 C4 C5 9.3(2)
O4 N7 C4 C3 6.3(2)
O5 N7 C4 C3 -172.14(16)
C3 C4 C5 C6 2.2(3)
N7 C4 C5 C6 -179.32(15)
C4 C5 C6 C7 4.4(3)
C4 C5 C6 N8 -174.27(15)
O6 N8 C6 C5 -11.9(2)
O7 N8 C6 C5 165.97(16)
O6 N8 C6 C7 169.39(16)
O7 N8 C6 C7 -12.7(2)
C5 C6 C7 C8 -4.0(3)
N8 C6 C7 C8 174.68(15)
C6 C7 C8 C3 -3.1(3)
C6 C7 C8 N9 176.47(15)
O3 C3 C8 C7 -172.43(17)
C4 C3 C8 C7 8.6(2)
O3 C3 C8 N9 8.0(2)
C4 C3 C8 N9 -170.95(13)
O9 N9 C8 C7 108.5(2)
O8 N9 C8 C7 -71.3(2)
O9 N9 C8 C3 -71.9(2)
O8 N9 C8 C3 108.32(18)
